data_7111807
loop_
_publ_author_name
'Ritesh Dubey'
'Gautam R. Desiraju'

_publ_section_title
;
 Structural landscape of the 1 : 1 benzoic acid : isonicotinamide
 cocrystal
;
_journal_name_full Chem.Commun.
_journal_page_first 1181
_journal_paper_doi 10.1039/c3cc47955b
_journal_volume 50
_journal_year 2014
_chemical_formula_moiety 'C13 H10 F2 N2 O3'
_chemical_formula_sum 'C13 H10 F2 N2 O3'
_chemical_formula_weight 280.23
_chemical_name_systematic
;
 ? 
;
_space_group_crystal_system triclinic
_space_group_IT_number 2
_space_group_name_Hall '-P 1'
_space_group_name_H-M_alt 'P -1'
_symmetry_space_group_name_Hall '-P 1'
_symmetry_space_group_name_H-M 'P -1'
_atom_sites_solution_hydrogens geom
_atom_sites_solution_primary direct
_atom_sites_solution_secondary difmap
_audit_creation_date 2012-08-01
_audit_creation_method
;
  Olex2 1.1
  (compiled 2011.11.01 svn.r2039, GUI svn.r3906)
;
_cell_angle_alpha 92.357(15)
_cell_angle_beta 90.759(9)
_cell_angle_gamma 109.87(3)
_cell_formula_units_Z 2
_cell_length_a 6.570(10)
_cell_length_b 7.680(11)
_cell_length_c 13.084(18)
_cell_measurement_reflns_used 1799
_cell_measurement_temperature 150
_cell_measurement_theta_max 27.5
_cell_measurement_theta_min 3.1
_cell_volume 620.1(16)
_computing_cell_refinement
;
CrystalClear-SM Expert 2.0 r4 (Rigaku, 2009)
;
_computing_data_collection
;
CrystalClear-SM Expert 2.0 r4 (Rigaku, 2009)
;
_computing_data_reduction
;
CrystalClear-SM Expert 2.0 r4 (Rigaku, 2009)
;
_computing_molecular_graphics
;
O. V. Dolomanov, L. J. Bourhis, R. J. Gildea, J. A. K. Howard and H. Puschmann,
OLEX2: a complete structure solution, refinement and analysis program.
J. Appl. Cryst. (2009). 42, 339-341.
;
_computing_publication_material
;
O. V. Dolomanov, L. J. Bourhis, R. J. Gildea, J. A. K. Howard and H. Puschmann,
OLEX2: a complete structure solution, refinement and analysis program.
J. Appl. Cryst. (2009). 42, 339-341.
;
_computing_structure_refinement
;
SHELXL, G.M. Sheldrick, Acta Cryst.
2008). A64, 112-122
;
_computing_structure_solution 'SHELXS-97 (Sheldrick, 1990)'
_diffrn_ambient_temperature 150
_diffrn_detector CCD
_diffrn_detector_area_resol_mean 13.6612
_diffrn_measured_fraction_theta_full 0.992
_diffrn_measured_fraction_theta_max 0.992
_diffrn_measurement_details
;
scan:
    Number of images: 180
               Slice: -60.0000 - 120.0000
         Image width: 1.0000
            Exp time: 16.0000
       Rotation axis: Omega
               Omega: 0.0000
                 Chi: 54.0000
                 Phi: 0.0000
                 XTD: 49.4653
              2theta: 29.5196
scan:
    Number of images: 180
               Slice: -60.0000 - 120.0000
         Image width: 1.0000
            Exp time: 16.0000
       Rotation axis: Omega
               Omega: 0.0000
                 Chi: 54.0000
                 Phi: 120.0000
                 XTD: 49.4653
              2theta: 29.5196
scan:
    Number of images: 180
               Slice: -60.0000 - 120.0000
         Image width: 1.0000
            Exp time: 16.0000
       Rotation axis: Omega
               Omega: 0.0000
                 Chi: 54.0000
                 Phi: 240.0000
                 XTD: 49.4653
              2theta: 29.5196
;
_diffrn_measurement_device
;
XtaLABmini: Fixed Chi 2 circle
;
_diffrn_measurement_device_type
;
Rigaku Mercury375R (2x2 bin mode)
;
_diffrn_measurement_method 'profile data from \w-scans'
_diffrn_measurement_specimen_support Fiber
_diffrn_orient_matrix_type d*Trek
_diffrn_orient_matrix_UB_11 -0.036835
_diffrn_orient_matrix_UB_12 0.037173
_diffrn_orient_matrix_UB_13 -0.153227
_diffrn_orient_matrix_UB_21 0.089050
_diffrn_orient_matrix_UB_22 0.094582
_diffrn_orient_matrix_UB_23 -0.048381
_diffrn_orient_matrix_UB_31 0.047880
_diffrn_orient_matrix_UB_32 -0.053343
_diffrn_orient_matrix_UB_33 -0.026794
_diffrn_radiation_monochromator 'Graphite Monochromator'
_diffrn_radiation_type 'Mo K\a'
_diffrn_radiation_wavelength 0.71075
_diffrn_reflns_av_R_equivalents 0.0688
_diffrn_reflns_av_unetI/netI 0.0620
_diffrn_reflns_limit_h_max 8
_diffrn_reflns_limit_h_min -8
_diffrn_reflns_limit_k_max 9
_diffrn_reflns_limit_k_min -9
_diffrn_reflns_limit_l_max 16
_diffrn_reflns_limit_l_min -16
_diffrn_reflns_number 6419
_diffrn_reflns_theta_full 27.53
_diffrn_reflns_theta_max 27.53
_diffrn_reflns_theta_min 1.56
_diffrn_source 'Sealed Tube'
_diffrn_source_current 12.0
_diffrn_source_power 0.6
_diffrn_source_voltage 50.0
_exptl_absorpt_coefficient_mu 0.128
_exptl_absorpt_correction_T_max 1.000
_exptl_absorpt_correction_T_min 0.818
_exptl_absorpt_correction_type multi-scan
_exptl_absorpt_process_details 'Jacobson, R. (1998) Private communication'
_exptl_crystal_colour Colorless
_exptl_crystal_density_diffrn 1.501
_exptl_crystal_density_method 'not measured'
_exptl_crystal_description block
_exptl_crystal_F_000 288
_exptl_crystal_size_max 0.45
_exptl_crystal_size_mid 0.45
_exptl_crystal_size_min 0.3
_refine_diff_density_max 0.301
_refine_diff_density_min -0.231
_refine_diff_density_rms 0.058
_refine_ls_extinction_method none
_refine_ls_goodness_of_fit_ref 1.081
_refine_ls_hydrogen_treatment mixed
_refine_ls_matrix_type full
_refine_ls_number_parameters 221
_refine_ls_number_reflns 2808
_refine_ls_number_restraints 0
_refine_ls_restrained_S_all 1.081
_refine_ls_R_factor_all 0.0498
_refine_ls_R_factor_gt 0.0440
_refine_ls_shift/su_max 0.000
_refine_ls_shift/su_mean 0.000
_refine_ls_structure_factor_coef Fsqd
_refine_ls_weighting_details 'calc w=1/[\s^2^(Fo^2^)+(0.0718P)^2^+0.0660P] where P=(Fo^2^+2Fc^2^)/3'
_refine_ls_weighting_scheme calc
_refine_ls_wR_factor_gt 0.1296
_refine_ls_wR_factor_ref 0.1353
_reflns_number_gt 2391
_reflns_number_total 2808
_reflns_threshold_expression >2sigma(I)
_cod_data_source_file c3cc47955b.txt
_cod_data_source_block datam
_cod_original_cell_volume 620.1(15)
_cod_original_formula_sum 'C13 H10 F2 N2 O3 '
_cod_database_code 7111807

loop_
_space_group_symop_id
_space_group_symop_operation_xyz
1 'x, y, z'
2 '-x, -y, -z'

loop_
_atom_site_label
_atom_site_type_symbol
_atom_site_fract_x
_atom_site_fract_y
_atom_site_fract_z
_atom_site_U_iso_or_equiv
_atom_site_adp_type
_atom_site_occupancy
_atom_site_symmetry_multiplicity
_atom_site_calc_flag
H11 H 0.893(3) -0.121(3) 0.7804(14) 0.039(5) Uiso 1 1 d
H10 H 0.785(3) 0.226(3) 0.5148(14) 0.042(5) Uiso 1 1 d
H6 H 0.504(3) 0.020(2) 0.5996(12) 0.030(4) Uiso 1 1 d
H9 H 1.234(3) 0.568(2) 0.2394(14) 0.033(4) Uiso 1 1 d
H8 H 0.696(3) 0.554(2) 0.0742(13) 0.038(5) Uiso 1 1 d
H2A H 1.088(3) 0.350(3) 0.4365(14) 0.042(5) Uiso 1 1 d
H3 H 1.193(3) 0.086(2) 0.7103(14) 0.038(5) Uiso 1 1 d
H7 H 1.288(3) 0.906(3) 0.0085(14) 0.038(5) Uiso 1 1 d
H2B H 1.331(3) 0.474(3) 0.4464(13) 0.038(5) Uiso 1 1 d
H1 H 0.507(4) 0.202(4) 0.2486(19) 0.080(8) Uiso 1 1 d
F1 F 0.88194(17) 0.80009(13) -0.04148(7) 0.0438(3) Uani 1 1 d
O2 O 0.86891(17) 0.34457(15) 0.31573(8) 0.0345(3) Uani 1 1 d
F2 F 1.50282(14) 0.81236(14) 0.14231(8) 0.0443(3) Uani 1 1 d
O3 O 1.40614(16) 0.34720(16) 0.60433(8) 0.0370(3) Uani 1 1 d
N1 N 0.6757(2) -0.06837(16) 0.69422(9) 0.0275(3) Uani 1 1 d
O1 O 0.60602(18) 0.30416(17) 0.19824(8) 0.0390(3) Uani 1 1 d
C1 C 1.0305(2) 0.17887(17) 0.60242(9) 0.0224(3) Uani 1 1 d
N2 N 1.2101(2) 0.38880(17) 0.47046(9) 0.0281(3) Uani 1 1 d
C2 C 1.2307(2) 0.31312(17) 0.55791(10) 0.0244(3) Uani 1 1 d
C3 C 1.0586(2) 0.07441(19) 0.68171(10) 0.0257(3) Uani 1 1 d
C4 C 0.8020(2) 0.38424(19) 0.23599(10) 0.0258(3) Uani 1 1 d
C5 C 0.9411(2) 0.53241(17) 0.17008(10) 0.0239(3) Uani 1 1 d
C6 C 0.6486(2) 0.03388(19) 0.61843(10) 0.0275(3) Uani 1 1 d
C7 C 1.1964(3) 0.81058(19) 0.04852(11) 0.0329(3) Uani 1 1 d
C8 C 0.8441(2) 0.59801(19) 0.09248(10) 0.0264(3) Uani 1 1 d
C9 C 1.1645(2) 0.60368(19) 0.18786(11) 0.0263(3) Uani 1 1 d
C10 C 0.8204(2) 0.15828(19) 0.56977(10) 0.0260(3) Uani 1 1 d
C11 C 0.8775(2) -0.04861(19) 0.72486(10) 0.0275(3) Uani 1 1 d
C12 C 1.2855(2) 0.7409(2) 0.12583(11) 0.0300(3) Uani 1 1 d
C13 C 0.9751(3) 0.73522(19) 0.03409(10) 0.0302(3) Uani 1 1 d

loop_
_atom_site_aniso_label
_atom_site_aniso_U_11
_atom_site_aniso_U_22
_atom_site_aniso_U_33
_atom_site_aniso_U_23
_atom_site_aniso_U_13
_atom_site_aniso_U_12
F1 0.0582(6) 0.0398(5) 0.0346(5) 0.0135(4) -0.0068(4) 0.0170(4)
O2 0.0357(6) 0.0389(6) 0.0302(5) 0.0101(4) -0.0043(4) 0.0137(5)
F2 0.0244(5) 0.0459(6) 0.0578(6) 0.0036(4) 0.0043(4) 0.0057(4)
O3 0.0220(5) 0.0460(7) 0.0396(6) 0.0175(5) -0.0044(4) 0.0054(4)
N1 0.0290(6) 0.0268(6) 0.0249(6) 0.0011(4) 0.0027(4) 0.0070(5)
O1 0.0289(6) 0.0465(7) 0.0320(6) 0.0134(5) -0.0043(4) -0.0007(5)
C1 0.0232(6) 0.0219(6) 0.0223(6) -0.0002(5) 0.0004(5) 0.0082(5)
N2 0.0227(6) 0.0324(6) 0.0265(6) 0.0078(5) -0.0011(5) 0.0051(5)
C2 0.0224(6) 0.0252(7) 0.0267(6) 0.0034(5) 0.0000(5) 0.0091(5)
C3 0.0251(7) 0.0303(7) 0.0238(7) 0.0017(5) -0.0009(5) 0.0121(5)
C4 0.0275(7) 0.0272(7) 0.0243(6) 0.0010(5) -0.0012(5) 0.0115(5)
C5 0.0284(7) 0.0227(6) 0.0217(6) -0.0012(5) -0.0001(5) 0.0106(5)
C6 0.0237(6) 0.0305(7) 0.0270(7) 0.0013(5) -0.0009(5) 0.0076(5)
C7 0.0414(8) 0.0250(7) 0.0308(7) 0.0025(5) 0.0078(6) 0.0091(6)
C8 0.0299(7) 0.0265(7) 0.0238(6) -0.0011(5) -0.0029(5) 0.0114(5)
C9 0.0278(7) 0.0270(7) 0.0261(7) -0.0011(5) -0.0010(5) 0.0121(5)
C10 0.0250(6) 0.0287(7) 0.0251(6) 0.0033(5) -0.0011(5) 0.0099(5)
C11 0.0329(7) 0.0280(7) 0.0234(6) 0.0050(5) 0.0023(5) 0.0120(5)
C12 0.0252(7) 0.0286(7) 0.0349(7) -0.0036(5) 0.0036(6) 0.0078(5)
C13 0.0430(8) 0.0259(7) 0.0235(7) 0.0011(5) -0.0032(6) 0.0144(6)

loop_
_atom_type_symbol
_atom_type_description
_atom_type_scat_dispersion_real
_atom_type_scat_dispersion_imag
_atom_type_scat_source
C C 0.0033 0.0016 'International Tables Vol C Tables 4.2.6.8 and 6.1.1.4'
H H 0.0000 0.0000 'International Tables Vol C Tables 4.2.6.8 and 6.1.1.4'
F F 0.0171 0.0103 'International Tables Vol C Tables 4.2.6.8 and 6.1.1.4'
N N 0.0061 0.0033 'International Tables Vol C Tables 4.2.6.8 and 6.1.1.4'
O O 0.0106 0.0060 'International Tables Vol C Tables 4.2.6.8 and 6.1.1.4'

loop_
_geom_angle_atom_site_label_1
_geom_angle_atom_site_label_2
_geom_angle_atom_site_label_3
_geom_angle
C11 N1 C6 118.35(12)
C4 O1 H1 111.6(13)
C3 C1 C2 117.79(14)
C3 C1 C10 118.62(13)
C10 C1 C2 123.57(15)
H2A N2 H2B 122.6(17)
C2 N2 H2A 119.7(13)
C2 N2 H2B 117.4(12)
O3 C2 C1 118.46(15)
O3 C2 N2 123.09(13)
N2 C2 C1 118.45(13)
C1 C3 H3 123.4(12)
C1 C3 C11 119.06(15)
C11 C3 H3 117.5(11)
O2 C4 O1 124.34(14)
O2 C4 C5 122.60(14)
O1 C4 C5 113.06(14)
C8 C5 C4 119.35(15)
C8 C5 C9 120.67(14)
C9 C5 C4 119.97(13)
N1 C6 H6 116.6(11)
N1 C6 C10 122.96(15)
C10 C6 H6 120.4(11)
C12 C7 H7 119.9(12)
C12 C7 C13 116.35(14)
C13 C7 H7 123.8(12)
C5 C8 H8 125.7(11)
C13 C8 H8 116.1(11)
C13 C8 C5 118.14(16)
C5 C9 H9 123.7(12)
C12 C9 H9 118.4(12)
C12 C9 C5 117.89(14)
C1 C10 H10 124.3(11)
C6 C10 H10 117.3(11)
C6 C10 C1 118.40(15)
N1 C11 H11 117.0(12)
N1 C11 C3 122.60(15)
C3 C11 H11 120.3(12)
F2 C12 C7 117.89(14)
F2 C12 C9 118.69(15)
C7 C12 C9 123.42(16)
F1 C13 C7 117.95(14)
F1 C13 C8 118.52(16)
C7 C13 C8 123.52(14)

loop_
_geom_bond_atom_site_label_1
_geom_bond_atom_site_label_2
_geom_bond_distance
F1 C13 1.353(2)
O2 C4 1.216(2)
F2 C12 1.355(3)
O3 C2 1.237(2)
N1 C6 1.337(2)
N1 C11 1.336(3)
O1 H1 1.08(3)
O1 C4 1.304(2)
C1 C2 1.510(2)
C1 C3 1.385(2)
C1 C10 1.395(3)
N2 H2A 0.87(2)
N2 H2B 0.91(2)
N2 C2 1.330(2)
C3 H3 0.929(19)
C3 C11 1.387(2)
C4 C5 1.506(2)
C5 C8 1.391(2)
C5 C9 1.393(3)
C6 H6 0.945(18)
C6 C10 1.389(2)
C7 H7 0.96(2)
C7 C12 1.376(3)
C7 C13 1.377(3)
C8 H8 0.942(19)
C8 C13 1.379(2)
C9 H9 0.911(19)
C9 C12 1.385(2)
C10 H10 0.97(2)
C11 H11 0.957(19)
